data_4346997
loop_
_publ_author_name
'Khadeeva, Liya'
'Kaszub, Wawrzyniec'
'Lorenc, Maciej'
'Malfant, Isabelle'
'Buron-Le Cointe, Marylise'

_publ_section_title
;
 Two-Step Photon Absorption Driving the Chemical Reaction in the Model
 Ruthenium Nitrosyl System [Ru(py)4Cl(NO)](PF6)2&#x00B7;(1)/2H2O.
;
_journal_issue 9
_journal_name_full 'Inorganic chemistry'
_journal_page_first 4117
_journal_page_last 4123
_journal_paper_doi 10.1021/acs.inorgchem.5b02572
_journal_volume 55
_journal_year 2016
_chemical_formula_sum 'C20 H21 Cl F12 N5 O1.5 P2 Ru'
_chemical_formula_weight 781.88
_space_group_IT_number 14
_space_group_name_Hall '-P 2ybc'
_space_group_name_H-M_alt 'P 1 21/c 1'
_symmetry_cell_setting monoclinic
_symmetry_space_group_name_H-M 'P 1 21/c 1'
_atom_sites_solution_hydrogens geom
_atom_sites_solution_primary direct
_atom_sites_solution_secondary difmap
_audit_creation_method SHELXL-97
_cell_angle_alpha 90.00
_cell_angle_beta 92.5760(10)
_cell_angle_gamma 90.00
_cell_formula_units_Z 8
_cell_length_a 15.7599(3)
_cell_length_b 13.4123(2)
_cell_length_c 26.7927(4)
_cell_measurement_reflns_used 34222
_cell_measurement_temperature 100(2)
_cell_measurement_theta_max 32.50
_cell_measurement_theta_min 2.94
_cell_volume 5657.62(16)
_computing_cell_refinement
;
CrysAlisPro, Agilent Technologies,
Version 1.171.37.34 (release 22-05-2014 CrysAlis171 .NET)
(compiled May 22 2014,16:03:01)
;
_computing_data_collection
;
CrysAlisPro, Agilent Technologies,
Version 1.171.37.34 (release 22-05-2014 CrysAlis171 .NET)
(compiled May 22 2014,16:03:01)
;
_computing_data_reduction
;
CrysAlisPro, Agilent Technologies,
Version 1.171.37.34 (release 22-05-2014 CrysAlis171 .NET)
(compiled May 22 2014,16:03:01)
;
_computing_molecular_graphics 'MERCURY 3.3(CCDC, 2014)'
_computing_publication_material 'WINGX (L.J. Farrugia, 2012)'
_computing_structure_refinement 'SHELXL-2014/6 (Sheldrick, 2014)'
_computing_structure_solution 'SIR-97_(Altomare & al., 1999)'
_diffrn_ambient_temperature 100(2)
_diffrn_detector_area_resol_mean 16.1852
_diffrn_measured_fraction_theta_full 0.999
_diffrn_measured_fraction_theta_max 0.999
_diffrn_measurement_device_type 'CCD Saphire 3 Xcalibur'
_diffrn_measurement_method 'omega scan'
_diffrn_radiation_monochromator graphite
_diffrn_radiation_source 'fine-focus sealed tube'
_diffrn_radiation_type MoK\a
_diffrn_radiation_wavelength 0.71069
_diffrn_reflns_av_R_equivalents 0.0744
_diffrn_reflns_av_sigmaI/netI 0.1105
_diffrn_reflns_limit_h_max 23
_diffrn_reflns_limit_h_min -23
_diffrn_reflns_limit_k_max 20
_diffrn_reflns_limit_k_min -19
_diffrn_reflns_limit_l_max 39
_diffrn_reflns_limit_l_min -40
_diffrn_reflns_number 76681
_diffrn_reflns_theta_full 32.50
_diffrn_reflns_theta_max 32.50
_diffrn_reflns_theta_min 2.94
_exptl_absorpt_coefficient_mu 0.869
_exptl_absorpt_correction_type none
_exptl_crystal_colour green
_exptl_crystal_density_diffrn 1.836
_exptl_crystal_density_method 'not measured'
_exptl_crystal_description prism
_exptl_crystal_F_000 3096
_exptl_crystal_size_max 0.299
_exptl_crystal_size_mid 0.265
_exptl_crystal_size_min 0.177
_refine_diff_density_max 1.018
_refine_diff_density_min -0.712
_refine_diff_density_rms 0.104
_refine_ls_extinction_method none
_refine_ls_goodness_of_fit_ref 0.786
_refine_ls_hydrogen_treatment mixed
_refine_ls_matrix_type full
_refine_ls_number_parameters 766
_refine_ls_number_reflns 20469
_refine_ls_number_restraints 0
_refine_ls_restrained_S_all 0.786
_refine_ls_R_factor_all 0.0803
_refine_ls_R_factor_gt 0.0384
_refine_ls_shift/su_max 0.002
_refine_ls_shift/su_mean 0.000
_refine_ls_structure_factor_coef Fsqd
_refine_ls_weighting_details 'calc w=1/[\s^2^(Fo^2^)+(0.0203P)^2^+0.0000P] where P=(Fo^2^+2Fc^2^)/3'
_refine_ls_weighting_scheme calc
_refine_ls_wR_factor_gt 0.0594
_refine_ls_wR_factor_ref 0.0643
_reflns_number_gt 11990
_reflns_number_total 20469
_reflns_threshold_expression >2\s(I)
_cod_data_source_file ic5b02572_si_004.cif
_cod_data_source_block datcol-s1-100k-francois
_cod_depositor_comments
;
The following automatic conversions were performed:

data item '_symmetry_cell_setting' value 'Monoclinic' was changed to
'monoclinic' in accordance with the
/home/saulius/struct/COD-crude-data/automatic-downloads/DataCite-retrospective/ACS/depositions/lib/dictionaries/cif_core.dic
dictionary named 'cif_core.dic' version 2.4.2 last updated on
2011-04-26.

Automatic conversion script
Id: cif_fix_values 6909 2019-04-08 15:41:33Z antanas 

2020-07-06
Z value and formula fixed to values more according to usual
chemical conventions.                 miguel
;
_cod_original_formula_sum 'C40 H42 Cl2 F24 N10 O3 P4 Ru2'
_cod_original_formula_weight 1563.76
_cod_original_formula_units_Z 4
_cod_original_cell_volume 5657.63(16)
_cod_original_sg_symbol_H-M P21/c
_cod_database_code 4346997

loop_
_symmetry_equiv_pos_as_xyz
'x, y, z'
'-x, y+1/2, -z+1/2'
'-x, -y, -z'
'x, -y-1/2, z-1/2'

loop_
_atom_site_label
_atom_site_type_symbol
_atom_site_fract_x
_atom_site_fract_y
_atom_site_fract_z
_atom_site_U_iso_or_equiv
_atom_site_adp_type
_atom_site_occupancy
_atom_site_symmetry_multiplicity
_atom_site_calc_flag
_atom_site_refinement_flags
P1 P 0.61942(4) -0.14552(5) 0.14126(2) 0.02324(14) Uani 1 1 d .
F1 F 0.61848(10) -0.23139(11) 0.18244(5) 0.0355(4) Uani 1 1 d .
F2 F 0.61937(11) -0.05890(12) 0.10060(6) 0.0537(5) Uani 1 1 d .
F3 F 0.69717(9) -0.19923(10) 0.11605(5) 0.0286(3) Uani 1 1 d .
F4 F 0.68432(10) -0.08343(12) 0.17597(6) 0.0482(5) Uani 1 1 d .
F5 F 0.54099(9) -0.09328(10) 0.16735(6) 0.0398(4) Uani 1 1 d .
F6 F 0.55451(9) -0.20802(11) 0.10642(5) 0.0360(4) Uani 1 1 d .
P2 P 0.32265(4) 0.65040(5) 0.04014(2) 0.02896(16) Uani 1 1 d .
F7 F 0.33346(10) 0.57141(11) 0.08457(5) 0.0376(4) Uani 1 1 d .
F8 F 0.31287(13) 0.72958(18) -0.00287(8) 0.0985(9) Uani 1 1 d .
F9 F 0.38824(12) 0.58922(14) 0.00924(6) 0.0648(6) Uani 1 1 d .
F10 F 0.39924(10) 0.71413(12) 0.06444(6) 0.0514(5) Uani 1 1 d .
F11 F 0.25727(12) 0.71059(12) 0.07225(7) 0.0652(6) Uani 1 1 d .
P3 P 0.11267(4) 1.07729(5) 0.08303(2) 0.01855(13) Uani 1 1 d .
F12 F 0.24670(11) 0.58547(15) 0.01748(5) 0.0605(6) Uani 1 1 d .
F13 F 0.05019(9) 1.13922(10) 0.11647(4) 0.0249(3) Uani 1 1 d .
F14 F 0.17624(9) 1.01471(11) 0.05020(4) 0.0329(4) Uani 1 1 d .
F15 F 0.11281(9) 0.98742(10) 0.12305(4) 0.0263(3) Uani 1 1 d .
F16 F 0.19343(9) 1.12564(10) 0.11352(4) 0.0255(3) Uani 1 1 d .
F17 F 0.11384(9) 1.16739(10) 0.04384(4) 0.0299(3) Uani 1 1 d .
F18 F 0.03380(9) 1.02848(10) 0.05323(5) 0.0291(3) Uani 1 1 d .
P4 P 0.16370(4) 0.75903(4) 0.28970(2) 0.01798(13) Uani 1 1 d .
F19 F 0.15914(9) 0.84738(10) 0.32987(4) 0.0267(3) Uani 1 1 d .
F20 F 0.16779(9) 0.67049(10) 0.24958(5) 0.0268(3) Uani 1 1 d .
F21 F 0.09024(8) 0.81184(10) 0.25565(4) 0.0257(3) Uani 1 1 d .
F22 F 0.09315(8) 0.69895(9) 0.31841(4) 0.0246(3) Uani 1 1 d .
F23 F 0.23683(8) 0.70587(10) 0.32404(4) 0.0257(3) Uani 1 1 d .
F24 F 0.23447(8) 0.81922(10) 0.26113(4) 0.0263(3) Uani 1 1 d .
Ru1 Ru 0.478452(12) 0.237887(13) 0.141579(6) 0.01404(4) Uani 1 1 d .
Ru2 Ru -0.011754(12) 0.686190(13) 0.118213(6) 0.01359(4) Uani 1 1 d .
Cl1 Cl 0.37089(4) 0.30566(4) 0.184390(19) 0.02356(13) Uani 1 1 d .
Cl2 Cl -0.12381(4) 0.60935(4) 0.077447(19) 0.01949(12) Uani 1 1 d .
N1 N 0.54042(12) 0.37638(13) 0.14305(6) 0.0159(4) Uani 1 1 d .
N2 N 0.41338(12) 0.28022(13) 0.07482(6) 0.0162(4) Uani 1 1 d .
N3 N 0.41408(12) 0.10143(14) 0.14105(7) 0.0226(4) Uani 1 1 d .
N4 N 0.54240(12) 0.19771(13) 0.20927(6) 0.0167(4) Uani 1 1 d .
C1 C 0.62466(16) 0.38090(18) 0.15217(8) 0.0226(5) Uani 1 1 d .
H1 H 0.6546 0.3213 0.1604 0.027 Uiso 1 1 calc R
C2 C 0.66923(17) 0.46884(18) 0.14997(9) 0.0291(6) Uani 1 1 d .
H2 H 0.7290 0.4696 0.1563 0.035 Uiso 1 1 calc R
C3 C 0.62589(16) 0.55607(18) 0.13844(8) 0.0250(6) Uani 1 1 d .
H3 H 0.6555 0.6175 0.1363 0.030 Uiso 1 1 calc R
C4 C 0.53916(16) 0.55221(17) 0.13012(8) 0.0206(5) Uani 1 1 d .
H4 H 0.5079 0.6114 0.1228 0.025 Uiso 1 1 calc R
C5 C 0.49809(15) 0.46199(16) 0.13248(7) 0.0170(5) Uani 1 1 d .
H5 H 0.4382 0.4598 0.1265 0.020 Uiso 1 1 calc R
C6 C 0.45589(15) 0.32500(17) 0.03850(7) 0.0190(5) Uani 1 1 d .
H6 H 0.5155 0.3342 0.0431 0.023 Uiso 1 1 calc R
C7 C 0.41571(16) 0.35779(19) -0.00493(8) 0.0265(6) Uani 1 1 d .
H7 H 0.4470 0.3895 -0.0299 0.032 Uiso 1 1 calc R
C8 C 0.32967(17) 0.3441(2) -0.01182(8) 0.0297(6) Uani 1 1 d .
H8 H 0.3006 0.3669 -0.0415 0.036 Uiso 1 1 calc R
C9 C 0.28607(16) 0.29718(18) 0.02472(9) 0.0272(6) Uani 1 1 d .
H9 H 0.2266 0.2865 0.0205 0.033 Uiso 1 1 calc R
C10 C 0.32963(15) 0.26585(17) 0.06748(8) 0.0218(5) Uani 1 1 d .
H10 H 0.2994 0.2330 0.0926 0.026 Uiso 1 1 calc R
C11 C 0.38089(17) 0.0647(2) 0.18256(11) 0.0360(7) Uani 1 1 d .
H11 H 0.3880 0.1003 0.2131 0.043 Uiso 1 1 calc R
C12 C 0.33632(19) -0.0245(2) 0.18140(15) 0.0565(10) Uani 1 1 d .
H12 H 0.3135 -0.0498 0.2111 0.068 Uiso 1 1 calc R
C13 C 0.3251(2) -0.0762(2) 0.13768(18) 0.0708(13) Uani 1 1 d .
H13 H 0.2936 -0.1366 0.1364 0.085 Uiso 1 1 calc R
C14 C 0.3602(2) -0.0394(2) 0.09585(14) 0.0604(11) Uani 1 1 d .
H14 H 0.3543 -0.0748 0.0652 0.072 Uiso 1 1 calc R
C15 C 0.40399(18) 0.04905(18) 0.09832(10) 0.0339(7) Uani 1 1 d .
H15 H 0.4280 0.0741 0.0689 0.041 Uiso 1 1 calc R
C16 C 0.54020(15) 0.25436(16) 0.25078(8) 0.0203(5) Uani 1 1 d .
H16 H 0.5091 0.3151 0.2496 0.024 Uiso 1 1 calc R
C17 C 0.58169(16) 0.22660(18) 0.29478(8) 0.0226(5) Uani 1 1 d .
H17 H 0.5780 0.2672 0.3237 0.027 Uiso 1 1 calc R
C18 C 0.62842(16) 0.14028(18) 0.29703(8) 0.0229(5) Uani 1 1 d .
H18 H 0.6580 0.1209 0.3272 0.027 Uiso 1 1 calc R
C19 C 0.63157(15) 0.08215(17) 0.25461(8) 0.0224(5) Uani 1 1 d .
H19 H 0.6635 0.0221 0.2550 0.027 Uiso 1 1 calc R
C20 C 0.58763(15) 0.11274(17) 0.21185(8) 0.0193(5) Uani 1 1 d .
H20 H 0.5893 0.0721 0.1829 0.023 Uiso 1 1 calc R
C21 C -0.15673(15) 0.68489(17) 0.18761(8) 0.0200(5) Uani 1 1 d .
H21 H -0.1859 0.7132 0.1592 0.024 Uiso 1 1 calc R
C22 C -0.20078(16) 0.66810(18) 0.23007(8) 0.0230(5) Uani 1 1 d .
H22 H -0.2591 0.6853 0.2312 0.028 Uiso 1 1 calc R
C23 C -0.15820(16) 0.62559(19) 0.27110(8) 0.0261(6) Uani 1 1 d .
H23 H -0.1875 0.6115 0.3005 0.031 Uiso 1 1 calc R
C24 C -0.07372(16) 0.60410(18) 0.26895(8) 0.0238(6) Uani 1 1 d .
H24 H -0.0437 0.5758 0.2970 0.029 Uiso 1 1 calc R
N6 N -0.07373(12) 0.66263(13) 0.18492(6) 0.0164(4) Uani 1 1 d .
N7 N -0.07415(12) 0.82352(13) 0.11277(6) 0.0149(4) Uani 1 1 d .
N8 N 0.04092(12) 0.70822(13) 0.04865(6) 0.0155(4) Uani 1 1 d .
N9 N 0.04943(12) 0.54690(13) 0.12613(6) 0.0146(4) Uani 1 1 d .
C25 C -0.03212(15) 0.62384(16) 0.22552(7) 0.0184(5) Uani 1 1 d .
H25 H 0.0268 0.6098 0.2243 0.022 Uiso 1 1 calc R
C26 C -0.11993(14) 0.85259(17) 0.07200(7) 0.0165(5) Uani 1 1 d .
H26 H -0.1206 0.8114 0.0431 0.020 Uiso 1 1 calc R
C27 C -0.16565(15) 0.93916(17) 0.07028(8) 0.0208(5) Uani 1 1 d .
H27 H -0.1977 0.9571 0.0407 0.025 Uiso 1 1 calc R
C28 C -0.16511(16) 1.00028(17) 0.11154(8) 0.0229(5) Uani 1 1 d .
H28 H -0.1972 1.0602 0.1111 0.028 Uiso 1 1 calc R
C29 C -0.11700(16) 0.97269(17) 0.15354(8) 0.0216(5) Uani 1 1 d .
H29 H -0.1146 1.0142 0.1823 0.026 Uiso 1 1 calc R
C30 C -0.07290(15) 0.88535(16) 0.15339(8) 0.0186(5) Uani 1 1 d .
H30 H -0.0401 0.8667 0.1825 0.022 Uiso 1 1 calc R
C31 C 0.06871(14) 0.79886(16) 0.03558(7) 0.0164(5) Uani 1 1 d .
H31 H 0.0670 0.8516 0.0592 0.020 Uiso 1 1 calc R
C32 C 0.09960(15) 0.81841(18) -0.01065(7) 0.0206(5) Uani 1 1 d .
H32 H 0.1184 0.8835 -0.0187 0.025 Uiso 1 1 calc R
C33 C 0.10283(16) 0.74244(19) -0.04501(8) 0.0253(6) Uani 1 1 d .
H33 H 0.1227 0.7544 -0.0774 0.030 Uiso 1 1 calc R
C34 C 0.07667(17) 0.64864(18) -0.03148(8) 0.0261(6) Uani 1 1 d .
H34 H 0.0804 0.5944 -0.0541 0.031 Uiso 1 1 calc R
C35 C 0.04513(15) 0.63402(17) 0.01496(8) 0.0209(5) Uani 1 1 d .
H35 H 0.0257 0.5695 0.0236 0.025 Uiso 1 1 calc R
C36 C 0.13149(16) 0.53735(17) 0.11645(8) 0.0202(5) Uani 1 1 d .
H36 H 0.1606 0.5937 0.1043 0.024 Uiso 1 1 calc R
C37 C 0.17590(17) 0.44932(18) 0.12332(8) 0.0268(6) Uani 1 1 d .
H37 H 0.2345 0.4456 0.1166 0.032 Uiso 1 1 calc R
C38 C 0.13338(17) 0.36679(18) 0.14009(9) 0.0281(6) Uani 1 1 d .
H38 H 0.1622 0.3051 0.1448 0.034 Uiso 1 1 calc R
C39 C 0.04820(16) 0.37491(17) 0.15006(8) 0.0232(5) Uani 1 1 d .
H39 H 0.0178 0.3190 0.1617 0.028 Uiso 1 1 calc R
C40 C 0.00831(15) 0.46554(16) 0.14282(7) 0.0183(5) Uani 1 1 d .
H40 H -0.0501 0.4712 0.1498 0.022 Uiso 1 1 calc R
O5 O 0.56619(10) 0.18389(11) 0.10542(5) 0.0181(3) Uani 1 1 d .
N5 N 0.62102(14) 0.15360(15) 0.08332(7) 0.0285(5) Uani 1 1 d .
O10 O 0.08430(10) 0.74842(11) 0.14717(5) 0.0180(3) Uani 1 1 d .
N10 N 0.14649(13) 0.78667(15) 0.15892(7) 0.0235(5) Uani 1 1 d .
OL O 0.49879(18) 0.10921(18) -0.00474(8) 0.0843(9) Uani 1 1 d .
HL1 H 0.5412 0.0993 -0.0129 0.110 Uiso 1 1 d .
HL2 H 0.4683 0.1214 -0.0303 0.110 Uiso 1 1 d .

loop_
_atom_site_aniso_label
_atom_site_aniso_U_11
_atom_site_aniso_U_22
_atom_site_aniso_U_33
_atom_site_aniso_U_23
_atom_site_aniso_U_13
_atom_site_aniso_U_12
P1 0.0183(4) 0.0143(3) 0.0368(4) -0.0017(3) -0.0015(3) -0.0003(3)
F1 0.0349(10) 0.0400(9) 0.0320(8) 0.0095(7) 0.0045(6) 0.0101(8)
F2 0.0415(12) 0.0367(10) 0.0831(12) 0.0336(9) 0.0047(9) -0.0009(9)
F3 0.0269(9) 0.0243(8) 0.0352(8) -0.0036(6) 0.0088(6) -0.0001(7)
F4 0.0236(10) 0.0460(11) 0.0747(11) -0.0359(9) 0.0004(8) -0.0068(8)
F5 0.0198(9) 0.0219(8) 0.0783(11) -0.0094(8) 0.0081(7) 0.0017(7)
F6 0.0314(10) 0.0388(9) 0.0367(8) -0.0051(7) -0.0094(6) -0.0116(8)
P2 0.0167(4) 0.0351(4) 0.0347(4) 0.0160(3) -0.0024(3) -0.0061(3)
F7 0.0382(10) 0.0373(9) 0.0364(8) 0.0159(7) -0.0094(7) -0.0019(8)
F8 0.0557(15) 0.126(2) 0.1128(16) 0.1011(15) -0.0117(11) -0.0203(14)
F9 0.0586(14) 0.0654(13) 0.0740(12) -0.0200(10) 0.0426(10) -0.0276(11)
F10 0.0287(10) 0.0317(10) 0.0930(13) -0.0061(9) -0.0075(8) -0.0110(8)
F11 0.0374(12) 0.0341(10) 0.1270(16) 0.0056(10) 0.0361(11) 0.0032(9)
P3 0.0213(4) 0.0179(3) 0.0165(3) -0.0010(2) 0.0001(2) -0.0013(3)
F12 0.0395(11) 0.0966(16) 0.0435(10) 0.0143(9) -0.0182(8) -0.0351(11)
F13 0.0287(9) 0.0221(7) 0.0244(7) -0.0005(6) 0.0054(6) 0.0055(7)
F14 0.0304(9) 0.0443(9) 0.0238(7) -0.0109(7) 0.0008(6) 0.0095(8)
F15 0.0302(9) 0.0187(7) 0.0295(7) 0.0046(6) -0.0034(6) -0.0010(7)
F16 0.0274(9) 0.0273(8) 0.0214(7) -0.0012(6) -0.0022(5) -0.0092(7)
F17 0.0393(10) 0.0300(8) 0.0202(7) 0.0072(6) -0.0003(6) -0.0039(7)
F18 0.0281(9) 0.0230(8) 0.0350(8) -0.0043(6) -0.0128(6) -0.0016(7)
P4 0.0164(3) 0.0163(3) 0.0212(3) -0.0013(2) 0.0004(2) -0.0022(3)
F19 0.0299(9) 0.0221(7) 0.0284(7) -0.0087(6) 0.0033(6) -0.0038(7)
F20 0.0212(8) 0.0263(8) 0.0329(7) -0.0124(6) 0.0006(6) -0.0016(7)
F21 0.0231(8) 0.0248(8) 0.0289(7) 0.0027(6) -0.0027(5) 0.0026(7)
F22 0.0220(8) 0.0200(7) 0.0320(7) 0.0022(6) 0.0043(6) -0.0032(6)
F23 0.0217(8) 0.0246(8) 0.0303(7) 0.0023(6) -0.0054(6) 0.0001(6)
F24 0.0222(8) 0.0282(8) 0.0288(7) 0.0022(6) 0.0049(5) -0.0092(7)
Ru1 0.01500(10) 0.01073(8) 0.01657(8) 0.00125(7) 0.00256(6) 0.00040(8)
Ru2 0.01615(10) 0.01092(8) 0.01359(8) 0.00020(7) -0.00046(6) -0.00131(8)
Cl1 0.0240(3) 0.0235(3) 0.0239(3) 0.0041(2) 0.0088(2) 0.0078(3)
Cl2 0.0202(3) 0.0156(3) 0.0221(3) -0.0015(2) -0.0054(2) -0.0020(2)
N1 0.0184(11) 0.0105(9) 0.0184(9) 0.0021(7) -0.0030(7) 0.0002(8)
N2 0.0156(11) 0.0116(9) 0.0214(9) -0.0003(7) 0.0015(7) 0.0004(8)
N3 0.0134(11) 0.0142(10) 0.0400(12) 0.0077(9) -0.0007(8) -0.0019(9)
N4 0.0198(11) 0.0139(9) 0.0164(9) 0.0009(7) 0.0013(7) 0.0023(8)
C1 0.0211(14) 0.0160(12) 0.0301(13) 0.0028(10) -0.0073(10) 0.0003(11)
C2 0.0188(15) 0.0205(13) 0.0470(16) 0.0040(11) -0.0099(11) -0.0032(11)
C3 0.0285(16) 0.0132(12) 0.0326(13) 0.0019(10) -0.0062(11) -0.0021(11)
C4 0.0253(15) 0.0138(11) 0.0226(12) 0.0023(9) 0.0001(9) 0.0027(11)
C5 0.0173(13) 0.0149(11) 0.0185(11) 0.0004(9) -0.0012(8) 0.0020(10)
C6 0.0157(13) 0.0223(13) 0.0192(11) -0.0021(9) 0.0028(8) -0.0013(10)
C7 0.0244(15) 0.0367(15) 0.0183(12) 0.0062(10) 0.0020(9) 0.0022(12)
C8 0.0258(16) 0.0413(16) 0.0215(12) 0.0018(11) -0.0049(10) 0.0026(13)
C9 0.0151(13) 0.0309(15) 0.0350(14) -0.0039(11) -0.0040(10) -0.0018(11)
C10 0.0168(13) 0.0192(12) 0.0295(13) -0.0009(10) 0.0030(9) -0.0047(11)
C11 0.0193(15) 0.0261(15) 0.0637(19) 0.0209(13) 0.0151(13) 0.0068(13)
C12 0.0161(17) 0.0348(19) 0.120(3) 0.045(2) 0.0188(17) 0.0057(15)
C13 0.0233(19) 0.0188(17) 0.167(4) 0.027(2) -0.031(2) -0.0077(15)
C14 0.055(2) 0.0168(15) 0.105(3) 0.0040(17) -0.049(2) -0.0053(16)
C15 0.0347(18) 0.0151(13) 0.0500(17) 0.0031(12) -0.0197(13) -0.0007(12)
C16 0.0268(14) 0.0117(11) 0.0231(12) 0.0000(9) 0.0068(9) 0.0025(10)
C17 0.0276(15) 0.0226(13) 0.0177(11) -0.0035(10) 0.0015(9) -0.0058(12)
C18 0.0245(15) 0.0254(13) 0.0185(11) 0.0057(10) -0.0020(9) -0.0014(11)
C19 0.0248(15) 0.0170(12) 0.0254(12) 0.0045(10) 0.0020(10) 0.0042(11)
C20 0.0235(14) 0.0148(11) 0.0199(11) 0.0003(9) 0.0031(9) 0.0005(11)
C21 0.0184(13) 0.0208(12) 0.0205(11) 0.0008(10) -0.0024(9) -0.0006(11)
C22 0.0162(13) 0.0306(14) 0.0224(12) -0.0007(10) 0.0024(9) -0.0020(11)
C23 0.0261(15) 0.0365(15) 0.0159(11) 0.0019(10) 0.0022(9) -0.0110(13)
C24 0.0233(15) 0.0318(14) 0.0161(11) 0.0036(10) -0.0018(9) -0.0085(12)
N6 0.0191(11) 0.0152(10) 0.0147(9) -0.0001(7) -0.0011(7) -0.0033(8)
N7 0.0190(11) 0.0113(9) 0.0145(9) 0.0000(7) 0.0018(7) -0.0005(8)
N8 0.0172(11) 0.0132(9) 0.0161(9) -0.0002(7) -0.0013(7) -0.0007(8)
N9 0.0161(11) 0.0125(9) 0.0150(9) 0.0002(7) -0.0016(7) 0.0004(8)
C25 0.0181(13) 0.0187(12) 0.0181(11) -0.0001(9) -0.0035(9) -0.0021(10)
C26 0.0188(13) 0.0165(11) 0.0141(10) 0.0025(8) 0.0006(8) -0.0028(10)
C27 0.0211(14) 0.0183(12) 0.0229(12) 0.0093(9) 0.0010(9) -0.0016(11)
C28 0.0239(15) 0.0116(11) 0.0338(14) 0.0047(10) 0.0080(10) 0.0021(11)
C29 0.0274(15) 0.0136(11) 0.0243(12) -0.0049(9) 0.0065(10) -0.0042(11)
C30 0.0220(14) 0.0172(12) 0.0166(11) -0.0003(9) 0.0023(9) -0.0028(10)
C31 0.0173(13) 0.0132(11) 0.0185(11) -0.0021(8) -0.0006(8) -0.0005(10)
C32 0.0224(14) 0.0197(12) 0.0198(11) 0.0072(10) 0.0016(9) 0.0016(11)
C33 0.0313(15) 0.0300(14) 0.0146(11) 0.0037(10) 0.0026(9) 0.0028(12)
C34 0.0390(17) 0.0229(13) 0.0163(11) -0.0066(10) 0.0002(10) 0.0038(12)
C35 0.0303(15) 0.0129(11) 0.0191(11) -0.0019(9) -0.0027(9) -0.0034(11)
C36 0.0224(14) 0.0143(12) 0.0240(12) 0.0018(9) 0.0017(9) -0.0013(10)
C37 0.0200(15) 0.0239(14) 0.0367(14) 0.0008(11) 0.0054(10) 0.0054(12)
C38 0.0262(16) 0.0172(13) 0.0410(15) 0.0035(11) 0.0042(11) 0.0044(12)
C39 0.0268(15) 0.0135(12) 0.0292(13) 0.0026(10) 0.0015(10) -0.0009(11)
C40 0.0160(13) 0.0188(12) 0.0205(11) 0.0015(9) 0.0028(9) -0.0033(10)
O5 0.0198(9) 0.0161(8) 0.0185(8) 0.0032(6) 0.0017(6) -0.0004(7)
N5 0.0344(14) 0.0260(11) 0.0262(11) 0.0065(9) 0.0135(9) 0.0113(11)
O10 0.0234(10) 0.0162(8) 0.0144(7) 0.0003(6) 0.0003(6) -0.0019(8)
N10 0.0216(12) 0.0251(12) 0.0234(10) 0.0003(8) -0.0039(8) -0.0098(10)
OL 0.126(2) 0.0665(16) 0.0566(14) -0.0316(12) -0.0392(14) 0.0579(17)

loop_
_atom_type_symbol
_atom_type_description
_atom_type_scat_dispersion_real
_atom_type_scat_dispersion_imag
_atom_type_scat_source
C C 0.0033 0.0016 'International Tables Vol C Tables 4.2.6.8 and 6.1.1.4'
H H 0.0000 0.0000 'International Tables Vol C Tables 4.2.6.8 and 6.1.1.4'
N N 0.0061 0.0033 'International Tables Vol C Tables 4.2.6.8 and 6.1.1.4'
O O 0.0106 0.0060 'International Tables Vol C Tables 4.2.6.8 and 6.1.1.4'
F F 0.0171 0.0103 'International Tables Vol C Tables 4.2.6.8 and 6.1.1.4'
P P 0.1023 0.0942 'International Tables Vol C Tables 4.2.6.8 and 6.1.1.4'
Cl Cl 0.1484 0.1585 'International Tables Vol C Tables 4.2.6.8 and 6.1.1.4'
Ru Ru -1.2594 0.8363 'International Tables Vol C Tables 4.2.6.8 and 6.1.1.4'

loop_
_geom_angle_atom_site_label_1
_geom_angle_atom_site_label_2
_geom_angle_atom_site_label_3
_geom_angle
F4 P1 F6 179.85(11)
F4 P1 F2 89.92(10)
F6 P1 F2 90.14(9)
F4 P1 F1 89.97(9)
F6 P1 F1 89.98(8)
F2 P1 F1 179.15(10)
F4 P1 F3 89.89(8)
F6 P1 F3 89.98(8)
F2 P1 F3 90.95(8)
F1 P1 F3 89.89(8)
F4 P1 F5 90.25(8)
F6 P1 F5 89.89(8)
F2 P1 F5 90.15(9)
F1 P1 F5 89.01(8)
F3 P1 F5 178.89(9)
F8 P2 F12 92.47(11)
F8 P2 F9 90.67(12)
F12 P2 F9 90.83(10)
F8 P2 F11 90.52(12)
F12 P2 F11 89.41(11)
F9 P2 F11 178.78(12)
F8 P2 F10 89.12(11)
F12 P2 F10 178.37(10)
F9 P2 F10 89.51(10)
F11 P2 F10 90.23(10)
F8 P2 F7 178.91(12)
F12 P2 F7 88.53(9)
F9 P2 F7 89.75(10)
F11 P2 F7 89.06(9)
F10 P2 F7 89.88(9)
F18 P3 F13 90.46(8)
F18 P3 F14 90.15(8)
F13 P3 F14 179.15(8)
F18 P3 F17 90.75(7)
F13 P3 F17 90.05(7)
F14 P3 F17 90.53(8)
F18 P3 F15 90.22(7)
F13 P3 F15 89.91(7)
F14 P3 F15 89.50(8)
F17 P3 F15 179.02(8)
F18 P3 F16 179.30(9)
F13 P3 F16 89.96(7)
F14 P3 F16 89.43(8)
F17 P3 F16 89.81(7)
F15 P3 F16 89.22(7)
F22 P4 F24 179.81(9)
F22 P4 F19 89.80(7)
F24 P4 F19 90.08(7)
F22 P4 F20 89.95(7)
F24 P4 F20 90.18(7)
F19 P4 F20 179.72(9)
F22 P4 F21 89.80(7)
F24 P4 F21 90.34(7)
F19 P4 F21 90.14(7)
F20 P4 F21 89.75(7)
F22 P4 F23 89.84(7)
F24 P4 F23 90.01(7)
F19 P4 F23 89.78(7)
F20 P4 F23 90.33(7)
F21 P4 F23 179.64(9)
O5 Ru1 N3 91.56(7)
O5 Ru1 N1 89.90(7)
N3 Ru1 N1 178.54(8)
O5 Ru1 N2 90.44(6)
N3 Ru1 N2 90.72(7)
N1 Ru1 N2 89.18(7)
O5 Ru1 N4 90.61(6)
N3 Ru1 N4 89.72(7)
N1 Ru1 N4 90.35(7)
N2 Ru1 N4 178.85(7)
O5 Ru1 Cl1 178.91(5)
N3 Ru1 Cl1 88.91(6)
N1 Ru1 Cl1 89.63(5)
N2 Ru1 Cl1 88.57(5)
N4 Ru1 Cl1 90.38(5)
O10 Ru2 N7 90.29(7)
O10 Ru2 N8 87.73(6)
N7 Ru2 N8 91.01(7)
O10 Ru2 N6 96.49(6)
N7 Ru2 N6 87.51(7)
N8 Ru2 N6 175.53(7)
O10 Ru2 N9 89.75(7)
N7 Ru2 N9 178.03(6)
N8 Ru2 N9 90.96(7)
N6 Ru2 N9 90.53(7)
O10 Ru2 Cl2 175.72(4)
N7 Ru2 Cl2 90.75(5)
N8 Ru2 Cl2 88.10(5)
N6 Ru2 Cl2 87.70(5)
N9 Ru2 Cl2 89.34(5)
C1 N1 C5 118.4(2)
C1 N1 Ru1 119.99(15)
C5 N1 Ru1 121.55(15)
C10 N2 C6 118.47(19)
C10 N2 Ru1 121.77(15)
C6 N2 Ru1 119.75(15)
C11 N3 C15 118.5(2)
C11 N3 Ru1 121.45(18)
C15 N3 Ru1 120.06(16)
C20 N4 C16 117.93(18)
C20 N4 Ru1 119.57(14)
C16 N4 Ru1 122.50(15)
N1 C1 C2 122.3(2)
N1 C1 H1 118.8
C2 C1 H1 118.8
C1 C2 C3 119.2(2)
C1 C2 H2 120.4
C3 C2 H2 120.4
C4 C3 C2 118.8(2)
C4 C3 H3 120.6
C2 C3 H3 120.6
C5 C4 C3 119.5(2)
C5 C4 H4 120.3
C3 C4 H4 120.3
N1 C5 C4 121.9(2)
N1 C5 H5 119.1
C4 C5 H5 119.1
N2 C6 C7 122.0(2)
N2 C6 H6 119.0
C7 C6 H6 119.0
C6 C7 C8 119.1(2)
C6 C7 H7 120.4
C8 C7 H7 120.4
C7 C8 C9 119.2(2)
C7 C8 H8 120.4
C9 C8 H8 120.4
C8 C9 C10 119.1(2)
C8 C9 H9 120.4
C10 C9 H9 120.4
N2 C10 C9 122.0(2)
N2 C10 H10 119.0
C9 C10 H10 119.0
N3 C11 C12 120.9(3)
N3 C11 H11 119.6
C12 C11 H11 119.6
C13 C12 C11 120.2(3)
C13 C12 H12 119.9
C11 C12 H12 119.9
C14 C13 C12 118.7(3)
C14 C13 H13 120.7
C12 C13 H13 120.7
C13 C14 C15 119.6(3)
C13 C14 H14 120.2
C15 C14 H14 120.2
N3 C15 C14 122.1(3)
N3 C15 H15 118.9
C14 C15 H15 118.9
N4 C16 C17 121.8(2)
N4 C16 H16 119.1
C17 C16 H16 119.1
C18 C17 C16 120.0(2)
C18 C17 H17 120.0
C16 C17 H17 120.0
C17 C18 C19 118.6(2)
C17 C18 H18 120.7
C19 C18 H18 120.7
C20 C19 C18 118.8(2)
C20 C19 H19 120.6
C18 C19 H19 120.6
N4 C20 C19 122.8(2)
N4 C20 H20 118.6
C19 C20 H20 118.6
N6 C21 C22 122.3(2)
N6 C21 H21 118.8
C22 C21 H21 118.8
C21 C22 C23 118.6(2)
C21 C22 H22 120.7
C23 C22 H22 120.7
C24 C23 C22 119.5(2)
C24 C23 H23 120.3
C22 C23 H23 120.3
C23 C24 C25 119.6(2)
C23 C24 H24 120.2
C25 C24 H24 120.2
C21 N6 C25 118.71(18)
C21 N6 Ru2 120.16(14)
C25 N6 Ru2 121.12(16)
C26 N7 C30 117.40(19)
C26 N7 Ru2 123.22(14)
C30 N7 Ru2 119.28(14)
C31 N8 C35 117.86(18)
C31 N8 Ru2 120.41(14)
C35 N8 Ru2 121.69(15)
C36 N9 C40 117.9(2)
C36 N9 Ru2 120.50(15)
C40 N9 Ru2 121.55(16)
N6 C25 C24 121.3(2)
N6 C25 H25 119.4
C24 C25 H25 119.4
N7 C26 C27 122.6(2)
N7 C26 H26 118.7
C27 C26 H26 118.7
C26 C27 C28 119.7(2)
C26 C27 H27 120.2
C28 C27 H27 120.2
C27 C28 C29 118.6(2)
C27 C28 H28 120.7
C29 C28 H28 120.7
C30 C29 C28 119.4(2)
C30 C29 H29 120.3
C28 C29 H29 120.3
C29 C30 N7 122.3(2)
C29 C30 H30 118.8
N7 C30 H30 118.8
N8 C31 C32 122.6(2)
N8 C31 H31 118.7
C32 C31 H31 118.7
C33 C32 C31 119.1(2)
C33 C32 H32 120.4
C31 C32 H32 120.4
C32 C33 C34 118.7(2)
C32 C33 H33 120.7
C34 C33 H33 120.7
C35 C34 C33 119.5(2)
C35 C34 H34 120.2
C33 C34 H34 120.2
N8 C35 C34 122.1(2)
N8 C35 H35 118.9
C34 C35 H35 118.9
N9 C36 C37 123.0(2)
N9 C36 H36 118.5
C37 C36 H36 118.5
C38 C37 C36 118.6(2)
C38 C37 H37 120.7
C36 C37 H37 120.7
C37 C38 C39 119.3(2)
C37 C38 H38 120.4
C39 C38 H38 120.4
C40 C39 C38 118.8(2)
C40 C39 H39 120.6
C38 C39 H39 120.6
N9 C40 C39 122.3(2)
N9 C40 H40 118.8
C39 C40 H40 118.8
N5 O5 Ru1 177.95(16)
N10 O10 Ru2 171.40(15)
HL1 OL HL2 107.1

loop_
_geom_bond_atom_site_label_1
_geom_bond_atom_site_label_2
_geom_bond_distance
P1 F4 1.5871(15)
P1 F6 1.5921(14)
P1 F2 1.5926(16)
P1 F1 1.5953(15)
P1 F3 1.5971(14)
P1 F5 1.6079(15)
P2 F8 1.5697(17)
P2 F12 1.5794(17)
P2 F9 1.5824(18)
P2 F11 1.5917(18)
P2 F10 1.5940(16)
P2 F7 1.5968(14)
P3 F18 1.5879(14)
P3 F13 1.5942(14)
P3 F14 1.6004(14)
P3 F17 1.6017(14)
P3 F15 1.6130(13)
P3 F16 1.6170(14)
P4 F22 1.5981(14)
P4 F24 1.5995(14)
P4 F19 1.6045(13)
P4 F20 1.6050(13)
P4 F21 1.6060(14)
P4 F23 1.6087(14)
Ru1 O5 1.8696(15)
Ru1 N3 2.0923(19)
Ru1 N1 2.0981(18)
Ru1 N2 2.0996(17)
Ru1 N4 2.1050(17)
Ru1 Cl1 2.2782(6)
Ru2 O10 1.8666(16)
Ru2 N7 2.0899(18)
Ru2 N8 2.0950(17)
Ru2 N6 2.0988(17)
Ru2 N9 2.1087(18)
Ru2 Cl2 2.2805(6)
N1 C1 1.341(3)
N1 C5 1.352(3)
N2 C10 1.340(3)
N2 C6 1.347(3)
N3 C11 1.344(3)
N3 C15 1.347(3)
N4 C20 1.344(3)
N4 C16 1.349(3)
C1 C2 1.375(3)
C1 H1 0.9500
C2 C3 1.383(3)
C2 H2 0.9500
C3 C4 1.376(3)
C3 H3 0.9500
C4 C5 1.375(3)
C4 H4 0.9500
C5 H5 0.9500
C6 C7 1.372(3)
C6 H6 0.9500
C7 C8 1.372(3)
C7 H7 0.9500
C8 C9 1.374(3)
C8 H8 0.9500
C9 C10 1.375(3)
C9 H9 0.9500
C10 H10 0.9500
C11 C12 1.387(4)
C11 H11 0.9500
C12 C13 1.366(5)
C12 H12 0.9500
C13 C14 1.364(5)
C13 H13 0.9500
C14 C15 1.373(4)
C14 H14 0.9500
C15 H15 0.9500
C16 C17 1.373(3)
C16 H16 0.9500
C17 C18 1.372(3)
C17 H17 0.9500
C18 C19 1.381(3)
C18 H18 0.9500
C19 C20 1.374(3)
C19 H19 0.9500
C20 H20 0.9500
C21 N6 1.347(3)
C21 C22 1.378(3)
C21 H21 0.9500
C22 C23 1.385(3)
C22 H22 0.9500
C23 C24 1.366(3)
C23 H23 0.9500
C24 C25 1.386(3)
C24 H24 0.9500
N6 C25 1.349(3)
N7 C26 1.340(3)
N7 C30 1.368(3)
N8 C31 1.344(3)
N8 C35 1.347(3)
N9 C36 1.337(3)
N9 C40 1.355(3)
C25 H25 0.9500
C26 C27 1.366(3)
C26 H26 0.9500
C27 C28 1.376(3)
C27 H27 0.9500
C28 C29 1.379(3)
C28 H28 0.9500
C29 C30 1.362(3)
C29 H29 0.9500
C30 H30 0.9500
C31 C32 1.376(3)
C31 H31 0.9500
C32 C33 1.376(3)
C32 H32 0.9500
C33 C34 1.377(3)
C33 H33 0.9500
C34 C35 1.375(3)
C34 H34 0.9500
C35 H35 0.9500
C36 C37 1.381(3)
C36 H36 0.9500
C37 C38 1.380(3)
C37 H37 0.9500
C38 C39 1.385(3)
C38 H38 0.9500
C39 C40 1.378(3)
C39 H39 0.9500
C40 H40 0.9500
O5 N5 1.144(2)
O10 N10 1.138(2)
OL HL1 0.7248
OL HL2 0.8355

loop_
_geom_torsion_atom_site_label_1
_geom_torsion_atom_site_label_2
_geom_torsion_atom_site_label_3
_geom_torsion_atom_site_label_4
_geom_torsion
O5 Ru1 N1 C1 -42.69(16)
N3 Ru1 N1 C1 141(3)
N2 Ru1 N1 C1 -133.13(16)
N4 Ru1 N1 C1 47.92(16)
Cl1 Ru1 N1 C1 138.30(16)
O5 Ru1 N1 C5 133.92(15)
N3 Ru1 N1 C5 -43(3)
N2 Ru1 N1 C5 43.48(15)
N4 Ru1 N1 C5 -135.47(15)
Cl1 Ru1 N1 C5 -45.10(15)
O5 Ru1 N2 C10 135.94(18)
N3 Ru1 N2 C10 44.37(18)
N1 Ru1 N2 C10 -134.17(18)
N4 Ru1 N2 C10 -68(4)
Cl1 Ru1 N2 C10 -44.52(17)
O5 Ru1 N2 C6 -45.48(16)
N3 Ru1 N2 C6 -137.05(16)
N1 Ru1 N2 C6 44.41(16)
N4 Ru1 N2 C6 110(4)
Cl1 Ru1 N2 C6 134.06(16)
O5 Ru1 N3 C11 134.44(19)
N1 Ru1 N3 C11 -49(3)
N2 Ru1 N3 C11 -135.10(19)
N4 Ru1 N3 C11 43.83(19)
Cl1 Ru1 N3 C11 -46.55(18)
O5 Ru1 N3 C15 -46.60(18)
N1 Ru1 N3 C15 130(3)
N2 Ru1 N3 C15 43.86(18)
N4 Ru1 N3 C15 -137.20(18)
Cl1 Ru1 N3 C15 132.42(17)
O5 Ru1 N4 C20 -35.29(17)
N3 Ru1 N4 C20 56.27(17)
N1 Ru1 N4 C20 -125.19(17)
N2 Ru1 N4 C20 169(4)
Cl1 Ru1 N4 C20 145.17(17)
O5 Ru1 N4 C16 144.52(17)
N3 Ru1 N4 C16 -123.92(18)
N1 Ru1 N4 C16 54.62(18)
N2 Ru1 N4 C16 -11(4)
Cl1 Ru1 N4 C16 -35.02(17)
C5 N1 C1 C2 -1.6(3)
Ru1 N1 C1 C2 175.16(17)
N1 C1 C2 C3 0.6(4)
C1 C2 C3 C4 0.8(4)
C2 C3 C4 C5 -1.3(3)
C1 N1 C5 C4 1.1(3)
Ru1 N1 C5 C4 -175.60(15)
C3 C4 C5 N1 0.3(3)
C10 N2 C6 C7 1.4(3)
Ru1 N2 C6 C7 -177.26(17)
N2 C6 C7 C8 -0.4(4)
C6 C7 C8 C9 -0.6(4)
C7 C8 C9 C10 0.6(4)
C6 N2 C10 C9 -1.4(3)
Ru1 N2 C10 C9 177.21(17)
C8 C9 C10 N2 0.4(4)
C15 N3 C11 C12 -0.8(4)
Ru1 N3 C11 C12 178.2(2)
N3 C11 C12 C13 -0.4(4)
C11 C12 C13 C14 1.4(5)
C12 C13 C14 C15 -1.4(5)
C11 N3 C15 C14 0.9(4)
Ru1 N3 C15 C14 -178.1(2)
C13 C14 C15 N3 0.2(4)
C20 N4 C16 C17 -0.8(3)
Ru1 N4 C16 C17 179.42(17)
N4 C16 C17 C18 1.4(4)
C16 C17 C18 C19 -0.9(4)
C17 C18 C19 C20 -0.2(3)
C16 N4 C20 C19 -0.4(3)
Ru1 N4 C20 C19 179.43(17)
C18 C19 C20 N4 0.9(4)
N6 C21 C22 C23 -0.9(4)
C21 C22 C23 C24 1.8(4)
C22 C23 C24 C25 -0.9(4)
C22 C21 N6 C25 -0.9(3)
C22 C21 N6 Ru2 178.09(17)
O10 Ru2 N6 C21 133.68(17)
N7 Ru2 N6 C21 43.67(17)
N8 Ru2 N6 C21 -27.1(10)
N9 Ru2 N6 C21 -136.51(17)
Cl2 Ru2 N6 C21 -47.18(16)
O10 Ru2 N6 C25 -47.30(17)
N7 Ru2 N6 C25 -137.31(16)
N8 Ru2 N6 C25 151.9(8)
N9 Ru2 N6 C25 42.51(16)
Cl2 Ru2 N6 C25 131.83(16)
O10 Ru2 N7 C26 136.10(17)
N8 Ru2 N7 C26 48.37(17)
N6 Ru2 N7 C26 -127.41(17)
N9 Ru2 N7 C26 -132(2)
Cl2 Ru2 N7 C26 -39.74(17)
O10 Ru2 N7 C30 -47.73(16)
N8 Ru2 N7 C30 -135.46(16)
N6 Ru2 N7 C30 48.76(16)
N9 Ru2 N7 C30 44(2)
Cl2 Ru2 N7 C30 136.42(15)
O10 Ru2 N8 C31 -50.87(17)
N7 Ru2 N8 C31 39.39(17)
N6 Ru2 N8 C31 110.0(9)
N9 Ru2 N8 C31 -140.58(17)
Cl2 Ru2 N8 C31 130.10(17)
O10 Ru2 N8 C35 131.75(17)
N7 Ru2 N8 C35 -137.99(17)
N6 Ru2 N8 C35 -67.4(9)
N9 Ru2 N8 C35 42.04(17)
Cl2 Ru2 N8 C35 -47.28(17)
O10 Ru2 N9 C36 -41.23(15)
N7 Ru2 N9 C36 -133(2)
N8 Ru2 N9 C36 46.50(16)
N6 Ru2 N9 C36 -137.72(15)
Cl2 Ru2 N9 C36 134.59(15)
O10 Ru2 N9 C40 136.30(16)
N7 Ru2 N9 C40 45(2)
N8 Ru2 N9 C40 -135.98(16)
N6 Ru2 N9 C40 39.80(16)
Cl2 Ru2 N9 C40 -47.89(15)
C21 N6 C25 C24 1.9(3)
Ru2 N6 C25 C24 -177.14(16)
C23 C24 C25 N6 -1.0(3)
C30 N7 C26 C27 -1.3(3)
Ru2 N7 C26 C27 174.89(17)
N7 C26 C27 C28 0.4(3)
C26 C27 C28 C29 0.9(3)
C27 C28 C29 C30 -1.2(3)
C28 C29 C30 N7 0.3(4)
C26 N7 C30 C29 1.0(3)
Ru2 N7 C30 C29 -175.41(18)
C35 N8 C31 C32 1.0(3)
Ru2 N8 C31 C32 -176.43(16)
N8 C31 C32 C33 -0.4(3)
C31 C32 C33 C34 -1.4(4)
C32 C33 C34 C35 2.5(4)
C31 N8 C35 C34 0.1(3)
Ru2 N8 C35 C34 177.54(18)
C33 C34 C35 N8 -1.9(4)
C40 N9 C36 C37 -0.9(3)
Ru2 N9 C36 C37 176.73(16)
N9 C36 C37 C38 1.2(3)
C36 C37 C38 C39 -0.8(4)
C37 C38 C39 C40 0.1(3)
C36 N9 C40 C39 0.2(3)
Ru2 N9 C40 C39 -177.42(15)
C38 C39 C40 N9 0.2(3)
N3 Ru1 O5 N5 179(100)
N1 Ru1 O5 N5 -1(5)
N2 Ru1 O5 N5 88(5)
N4 Ru1 O5 N5 -92(5)
Cl1 Ru1 O5 N5 63(6)
N7 Ru2 O10 N10 -95.2(11)
N8 Ru2 O10 N10 -4.2(11)
N6 Ru2 O10 N10 177.3(11)
N9 Ru2 O10 N10 86.8(11)
Cl2 Ru2 O10 N10 8.9(16)
